data_1552804
loop_
_publ_author_name
'Sturtz, Benjamin W.'
'Moore, Curtis E.'
'Jenkins, Tyler S.'
'Miller, Jennifer L.'
'Momberger, Carlisle D.'
'Rheingold, Arnold L.'
'Kenney, Malcolm E.'

_publ_section_title
;
 Structural Data Showing the Existence of LDI Bonds between the Rings of
 Dimeric Cofacial Siloxysilicon Phthalocyanines.
;
_journal_issue 2
_journal_name_full 'The journal of physical chemistry. A'
_journal_page_first 471
_journal_page_last 481
_journal_paper_doi 10.1021/acs.jpca.8b09247
_journal_volume 123
_journal_year 2019
_chemical_formula_moiety 'C76 H62 N16 O3 Si4'
_chemical_formula_sum 'C76 H62 N16 O3 Si4'
_chemical_formula_weight 1359.77
_space_group_crystal_system monoclinic
_space_group_IT_number 14
_space_group_name_Hall '-P 2ybc'
_space_group_name_H-M_alt 'P 1 21/c 1'
_atom_sites_solution_hydrogens geom
_atom_sites_solution_primary dual
_audit_creation_date 2016-09-08
_audit_creation_method
;
Olex2 1.2-beta
(compiled 2016.08.25 svn.r3337 for OlexSys, GUI svn.r5221)
;
_cell_angle_alpha 90
_cell_angle_beta 94.923(3)
_cell_angle_gamma 90
_cell_formula_units_Z 4
_cell_length_a 12.5454(13)
_cell_length_b 24.231(3)
_cell_length_c 22.154(2)
_cell_measurement_reflns_used 4676
_cell_measurement_temperature 100
_cell_measurement_theta_max 25.648
_cell_measurement_theta_min 2.353
_cell_volume 6709.7(12)
_computing_cell_refinement 'SAINT v8.34A (Bruker, 2013)'
_computing_data_collection 'APEX2 v2013.6-2 (Bruker, 2013)'
_computing_data_reduction 'SAINT v8.34A (Bruker, 2013)'
_computing_molecular_graphics 'Olex2 (Dolomanov et al., 2009)'
_computing_publication_material 'Olex2 (Dolomanov et al., 2009)'
_computing_structure_refinement 'XL (Sheldrick, 2008)'
_computing_structure_solution 'XT (Sheldrick, 2008)'
_diffrn_ambient_temperature 100
_diffrn_detector 'Bruker APEX CCD'
_diffrn_detector_area_resol_mean 8.0
_diffrn_detector_type 'CCD Area Detector'
_diffrn_measured_fraction_theta_full 0.997
_diffrn_measured_fraction_theta_max 0.997
_diffrn_measurement_device 'Kappa Four-Circle Diffractometer'
_diffrn_measurement_device_type 'Bruker X8 APEX'
_diffrn_measurement_method '\w and \f scans'
_diffrn_radiation_monochromator graphite
_diffrn_radiation_probe x-ray
_diffrn_radiation_type MoK\a
_diffrn_radiation_wavelength 0.71073
_diffrn_reflns_av_R_equivalents 0.0578
_diffrn_reflns_av_unetI/netI 0.0822
_diffrn_reflns_Laue_measured_fraction_full 0.997
_diffrn_reflns_Laue_measured_fraction_max 0.997
_diffrn_reflns_limit_h_max 14
_diffrn_reflns_limit_h_min -14
_diffrn_reflns_limit_k_max 26
_diffrn_reflns_limit_k_min -28
_diffrn_reflns_limit_l_max 24
_diffrn_reflns_limit_l_min -26
_diffrn_reflns_number 40158
_diffrn_reflns_point_group_measured_fraction_full 0.997
_diffrn_reflns_point_group_measured_fraction_max 0.997
_diffrn_reflns_theta_full 24.999
_diffrn_reflns_theta_max 24.999
_diffrn_reflns_theta_min 1.917
_diffrn_source 'sealed tube'
_diffrn_source_type fine-focus
_diffrn_standards_number 0
_exptl_absorpt_coefficient_mu 0.153
_exptl_absorpt_correction_T_max 0.8620
_exptl_absorpt_correction_T_min 0.7254
_exptl_absorpt_correction_type multi-scan
_exptl_absorpt_process_details
;
SADABS-2014/5 (Bruker,2014/5) was used for absorption correction.
wR2(int) was 0.0530 before and 0.0470 after correction.
The Ratio of minimum to maximum transmission is 0.8415.
The \l/2 correction factor is 0.00150.
;
_exptl_crystal_colour blue
_exptl_crystal_colour_primary blue
_exptl_crystal_density_diffrn 1.346
_exptl_crystal_description block
_exptl_crystal_F_000 2840
_exptl_crystal_size_max 0.33
_exptl_crystal_size_mid 0.29
_exptl_crystal_size_min 0.27
_refine_diff_density_max 1.231
_refine_diff_density_min -1.035
_refine_diff_density_rms 0.096
_refine_ls_extinction_method none
_refine_ls_goodness_of_fit_ref 1.024
_refine_ls_hydrogen_treatment constr
_refine_ls_matrix_type full
_refine_ls_number_parameters 898
_refine_ls_number_reflns 11771
_refine_ls_number_restraints 999
_refine_ls_restrained_S_all 1.052
_refine_ls_R_factor_all 0.1901
_refine_ls_R_factor_gt 0.1147
_refine_ls_shift/su_max 0.003
_refine_ls_shift/su_mean 0.000
_refine_ls_structure_factor_coef Fsqd
_refine_ls_weighting_details 'w=1/[\s^2^(Fo^2^)+(0.1514P)^2^+27.4680P] where P=(Fo^2^+2Fc^2^)/3'
_refine_ls_weighting_scheme calc
_refine_ls_wR_factor_gt 0.2869
_refine_ls_wR_factor_ref 0.3485
_reflns_Friedel_coverage 0.000
_reflns_number_gt 6375
_reflns_number_total 11771
_reflns_threshold_expression 'I > 2\s(I)'
_cod_data_source_file jp8b09247_si_006.cif
_cod_data_source_block kenney31_a
_cod_depositor_comments
;
The following automatic conversions were performed:

data item '_diffrn_radiation_probe' value 'X-ray' was changed to
'x-ray' in accordance with the
/home/data/users/saulius/crontab/automatic-downloads/current/ACS/lib/dictionaries/cif_core.dic
dictionary named 'cif_core.dic' version 2.4.2 last updated on
2011-04-26.

Automatic conversion script
Id: cif_fix_values 6909 2019-04-08 15:41:33Z antanas 
;
_cod_original_cell_volume 6709.4(13)
_cod_database_code 1552804
_shelx_space_group_comment
;
The symmetry employed for this shelxl refinement is uniquely defined
by the following loop, which should always be used as a source of
symmetry information in preference to the above space-group names.
They are only intended as comments.
;
_shelx_estimated_absorpt_t_max 0.960
_shelx_estimated_absorpt_t_min 0.951
_olex2_refinement_description
;
1. Fixed Uiso
 At 1.2 times of:
  All C(H) groups, All C(H,H) groups
 At 1.5 times of:
  All C(H,H,H) groups
2. Rigid body (RIGU) restrains
 All non-hydrogen atoms
 with sigma for 1-2 distances of 0.004 and sigma for 1-3 distances of 0.004
3.a Secondary CH2 refined with riding coordinates:
 C3(H3A,H3B), C4(H4A,H4B), C5(H5A,H5B), C9(H9A,H9B), C10(H10A,H10B), C11(H11A,
 H11B)
3.b Aromatic/amide H refined with riding coordinates:
 C67(H67), C66(H66), C65(H65), C64(H64), C72(H72), C50(H50), C25(H25),
 C26(H26), C31(H31), C75(H75), C16(H16), C34(H34), C73(H73), C24(H24), C51(H51),
  C40(H40), C32(H32), C56(H56), C23(H23), C57(H57), C74(H74), C48(H48),
 C49(H49), C59(H59), C33(H33), C18(H18), C39(H39), C42(H42), C15(H15), C41(H41),
  C17(H17), C58(H58)
3.c Idealised Me refined as rotating group:
 C6(H6A,H6B,H6C), C1(H1A,H1B,H1C), C2(H2A,H2B,H2C), C12(H12A,H12B,H12C),
 C8(H8A,H8B,H8C), C7(H7A,H7B,H7C)
;
_shelx_shelxl_version_number 2014/7
_olex2_submission_special_instructions 'No special instructions were received'

loop_
_space_group_symop_operation_xyz
'x, y, z'
'-x, y+1/2, -z+1/2'
'-x, -y, -z'
'x, -y-1/2, z-1/2'

loop_
_atom_site_label
_atom_site_type_symbol
_atom_site_fract_x
_atom_site_fract_y
_atom_site_fract_z
_atom_site_U_iso_or_equiv
_atom_site_adp_type
_atom_site_occupancy
_atom_site_site_symmetry_order
_atom_site_calc_flag
_atom_site_refinement_flags_posn
_atom_site_refinement_flags_adp
Si1 Si 0.37945(13) 0.69739(8) 0.84656(8) 0.0398(5) Uani 1 1 d . U
Si2 Si 0.60639(13) 0.67135(7) 0.79622(9) 0.0404(5) Uani 1 1 d . U
Si3 Si 0.81696(12) 0.62130(8) 0.73357(8) 0.0378(5) Uani 1 1 d . U
Si4 Si 1.0219(3) 0.56327(13) 0.6834(2) 0.1209(14) Uani 1 1 d . U
O2 O 0.7119(3) 0.64598(16) 0.76507(18) 0.0343(9) Uani 1 1 d . U
O1 O 0.5009(3) 0.69886(18) 0.8284(2) 0.0520(12) Uani 1 1 d . U
O3 O 0.9241(3) 0.5968(2) 0.7017(2) 0.0495(12) Uani 1 1 d . U
N16 N 0.7696(4) 0.5468(2) 0.7465(2) 0.0363(11) Uani 1 1 d . U
N6 N 0.6958(4) 0.7244(2) 0.8404(2) 0.0398(12) Uani 1 1 d . U
N10 N 0.7397(4) 0.6215(2) 0.6547(2) 0.0412(12) Uani 1 1 d . U
N5 N 0.6865(4) 0.7994(2) 0.7678(3) 0.0454(13) Uani 1 1 d . U
N9 N 0.6655(4) 0.5298(2) 0.6509(2) 0.0455(13) Uani 1 1 d . U
N4 N 0.5814(4) 0.7224(2) 0.7300(3) 0.0462(13) Uani 1 1 d . U
N12 N 0.8670(4) 0.6951(2) 0.7197(3) 0.0517(13) Uani 1 1 d . U
N8 N 0.6293(5) 0.6202(2) 0.8624(3) 0.0596(15) Uani 1 1 d . U
N14 N 0.8980(4) 0.6204(3) 0.8113(3) 0.0482(13) Uani 1 1 d . U
C69 C 0.7054(5) 0.5157(3) 0.7061(3) 0.0397(13) Uani 1 1 d . U
N11 N 0.7807(5) 0.7128(3) 0.6197(3) 0.0649(16) Uani 1 1 d . U
N15 N 0.8532(5) 0.5288(3) 0.8465(3) 0.0566(15) Uani 1 1 d . U
N2 N 0.5163(4) 0.6180(3) 0.7518(4) 0.0671(16) Uani 1 1 d . U
C29 C 0.7215(5) 0.7764(3) 0.8197(3) 0.0425(14) Uani 1 1 d . U
C70 C 0.6817(5) 0.5785(3) 0.6282(3) 0.0435(14) Uani 1 1 d . U
N7 N 0.7468(6) 0.6728(3) 0.9320(3) 0.0668(17) Uani 1 1 d . U
N13 N 0.9809(5) 0.7105(3) 0.8123(4) 0.0705(17) Uani 1 1 d . U
C28 C 0.6226(5) 0.7743(3) 0.7271(3) 0.0474(15) Uani 1 1 d . U
C62 C 0.7922(5) 0.5155(3) 0.7975(3) 0.0434(14) Uani 1 1 d . U
C27 C 0.5861(6) 0.7990(4) 0.6688(3) 0.0644(19) Uani 1 1 d . U
C68 C 0.6861(5) 0.4627(3) 0.7331(3) 0.0467(15) Uani 1 1 d . U
C30 C 0.7962(6) 0.8020(3) 0.8653(4) 0.0581(17) Uani 1 1 d . U
N1 N 0.5272(6) 0.5422(3) 0.8210(5) 0.096(2) Uani 1 1 d . U
C63 C 0.7379(5) 0.4624(3) 0.7898(3) 0.0495(15) Uani 1 1 d . U
N3 N 0.4687(5) 0.6670(4) 0.6589(4) 0.083(2) Uani 1 1 d . U
C35 C 0.8133(6) 0.7650(3) 0.9129(4) 0.0609(18) Uani 1 1 d . U
C36 C 0.7496(5) 0.7170(3) 0.8968(3) 0.0506(15) Uani 1 1 d . U
C67 C 0.6233(6) 0.4175(3) 0.7117(4) 0.0599(18) Uani 1 1 d . U
H67 H 0.5870 0.4173 0.6723 0.072 Uiso 1 1 calc R .
C71 C 0.6373(6) 0.5942(4) 0.5679(3) 0.0598(18) Uani 1 1 d . U
C45 C 0.7340(5) 0.6646(3) 0.6140(3) 0.0528(16) Uani 1 1 d . U
C46 C 0.8415(6) 0.7268(3) 0.6686(4) 0.0622(18) Uani 1 1 d . U
C76 C 0.6689(6) 0.6484(4) 0.5594(3) 0.0623(18) Uani 1 1 d . U
C61 C 0.9019(6) 0.5776(4) 0.8519(3) 0.0555(17) Uani 1 1 d . U
C66 C 0.6169(7) 0.3735(3) 0.7506(4) 0.074(2) Uani 1 1 d . U
H66 H 0.5748 0.3424 0.7377 0.088 Uiso 1 1 calc R .
C65 C 0.6690(7) 0.3732(3) 0.8069(4) 0.072(2) Uani 1 1 d . U
H65 H 0.6628 0.3417 0.8320 0.086 Uiso 1 1 calc R .
C37 C 0.6911(7) 0.6292(4) 0.9155(4) 0.0673(19) Uani 1 1 d . U
C53 C 0.9367(6) 0.7251(3) 0.7580(4) 0.0648(18) Uani 1 1 d . U
C54 C 0.9621(5) 0.6629(4) 0.8362(4) 0.0615(17) Uani 1 1 d . U
C64 C 0.7319(6) 0.4179(3) 0.8294(4) 0.065(2) Uani 1 1 d . U
H64 H 0.7679 0.4178 0.8689 0.078 Uiso 1 1 calc R .
C21 C 0.5188(6) 0.7118(4) 0.6751(3) 0.0614(18) Uani 1 1 d . U
C44 C 0.5875(7) 0.5669(4) 0.8629(5) 0.082(2) Uani 1 1 d . U
C22 C 0.5231(7) 0.7616(4) 0.6375(4) 0.076(2) Uani 1 1 d . U
C13 C 0.4961(6) 0.5654(4) 0.7707(6) 0.088(2) Uani 1 1 d . U
C20 C 0.4695(6) 0.6242(4) 0.6931(5) 0.083(2) Uani 1 1 d . U
C72 C 0.5748(6) 0.5661(5) 0.5235(4) 0.080(2) Uani 1 1 d . U
H72 H 0.5523 0.5292 0.5291 0.096 Uiso 1 1 calc R .
C55 C 1.0080(6) 0.6462(5) 0.8958(4) 0.079(2) Uani 1 1 d . U
C52 C 0.9542(7) 0.7787(4) 0.7297(5) 0.084(2) Uani 1 1 d . U
C38 C 0.6902(10) 0.5781(4) 0.9520(5) 0.099(3) Uani 1 1 d . U
C6 C 0.2301(9) 0.8881(5) 0.9374(5) 0.102(3) Uani 1 1 d . U
H6A H 0.1741 0.8835 0.9041 0.153 Uiso 1 1 calc GR .
H6B H 0.2868 0.9118 0.9242 0.153 Uiso 1 1 calc GR .
H6C H 0.1993 0.9050 0.9722 0.153 Uiso 1 1 calc GR .
C50 C 1.0175(10) 0.8684(5) 0.7098(8) 0.131(4) Uani 1 1 d . U
H50 H 1.0595 0.9001 0.7205 0.157 Uiso 1 1 calc R .
C60 C 0.9709(7) 0.5934(5) 0.9048(4) 0.079(2) Uani 1 1 d . U
C25 C 0.5632(10) 0.8628(6) 0.5872(5) 0.112(3) Uani 1 1 d . U
H25 H 0.5753 0.8977 0.5694 0.134 Uiso 1 1 calc R .
C47 C 0.8957(8) 0.7791(4) 0.6742(5) 0.087(2) Uani 1 1 d . U
C26 C 0.6104(8) 0.8515(4) 0.6450(4) 0.085(2) Uani 1 1 d . U
H26 H 0.6559 0.8771 0.6670 0.102 Uiso 1 1 calc R .
C31 C 0.8484(7) 0.8526(4) 0.8662(5) 0.083(3) Uani 1 1 d . U
H31 H 0.8384 0.8780 0.8336 0.100 Uiso 1 1 calc R .
C75 C 0.6378(7) 0.6763(5) 0.5048(4) 0.086(3) Uani 1 1 d . U
H75 H 0.6583 0.7135 0.4989 0.103 Uiso 1 1 calc R .
C16 C 0.3407(9) 0.4703(7) 0.6588(10) 0.171(5) Uani 1 1 d . U
H16 H 0.3104 0.4345 0.6536 0.206 Uiso 1 1 calc R .
C34 C 0.8815(8) 0.7764(5) 0.9650(4) 0.091(3) Uani 1 1 d . U
H34 H 0.8920 0.7509 0.9976 0.109 Uiso 1 1 calc R .
C73 C 0.5469(8) 0.5950(6) 0.4703(4) 0.101(3) Uani 1 1 d . U
H73 H 0.5040 0.5769 0.4389 0.121 Uiso 1 1 calc R .
C1 C 0.3473(7) 0.6307(4) 0.8806(5) 0.086(3) Uani 1 1 d . U
H1A H 0.3425 0.6021 0.8493 0.129 Uiso 1 1 calc GR .
H1B H 0.2787 0.6336 0.8985 0.129 Uiso 1 1 calc GR .
H1C H 0.4036 0.6211 0.9123 0.129 Uiso 1 1 calc GR .
C19 C 0.4161(7) 0.5733(5) 0.6736(7) 0.116(3) Uani 1 1 d . U
C43 C 0.6269(9) 0.5416(4) 0.9201(6) 0.101(3) Uani 1 1 d . U
C24 C 0.4991(11) 0.8246(7) 0.5553(6) 0.126(4) Uani 1 1 d . U
H24 H 0.4688 0.8338 0.5158 0.151 Uiso 1 1 calc R .
C51 C 1.0205(8) 0.8231(4) 0.7514(6) 0.115(3) Uani 1 1 d . U
H51 H 1.0622 0.8228 0.7893 0.138 Uiso 1 1 calc R .
C40 C 0.7231(15) 0.5092(6) 1.0286(7) 0.154(5) Uani 1 1 d . U
H40 H 0.7550 0.4971 1.0668 0.185 Uiso 1 1 calc R .
C2 C 0.2898(7) 0.7112(5) 0.7791(4) 0.103(4) Uani 1 1 d . U
H2A H 0.3248 0.7364 0.7524 0.155 Uiso 1 1 calc GR .
H2B H 0.2238 0.7281 0.7909 0.155 Uiso 1 1 calc GR .
H2C H 0.2727 0.6765 0.7577 0.155 Uiso 1 1 calc GR .
C12 C 1.1668(9) 0.7514(5) 0.6176(5) 0.106(4) Uani 1 1 d . U
H12A H 1.1230 0.7543 0.5790 0.159 Uiso 1 1 calc GR .
H12B H 1.2314 0.7739 0.6161 0.159 Uiso 1 1 calc GR .
H12C H 1.1257 0.7646 0.6504 0.159 Uiso 1 1 calc GR .
C32 C 0.9167(8) 0.8638(5) 0.9181(6) 0.108(3) Uani 1 1 d . U
H32 H 0.9537 0.8981 0.9206 0.130 Uiso 1 1 calc R .
C56 C 1.0764(7) 0.6743(6) 0.9396(5) 0.106(3) Uani 1 1 d . U
H56 H 1.1017 0.7106 0.9335 0.127 Uiso 1 1 calc R .
C23 C 0.4772(9) 0.7727(6) 0.5791(4) 0.109(3) Uani 1 1 d . U
H23 H 0.4336 0.7465 0.5567 0.131 Uiso 1 1 calc R .
C57 C 1.1040(9) 0.6446(7) 0.9926(5) 0.121(4) Uani 1 1 d . U
H57 H 1.1488 0.6616 1.0240 0.145 Uiso 1 1 calc R .
C74 C 0.5778(8) 0.6483(6) 0.4607(4) 0.104(3) Uani 1 1 d . U
H74 H 0.5573 0.6658 0.4231 0.125 Uiso 1 1 calc R .
C48 C 0.8975(9) 0.8246(4) 0.6365(6) 0.111(3) Uani 1 1 d . U
H48 H 0.8577 0.8251 0.5980 0.134 Uiso 1 1 calc R .
C49 C 0.9579(12) 0.8682(6) 0.6561(8) 0.144(5) Uani 1 1 d . U
H49 H 0.9584 0.9001 0.6312 0.172 Uiso 1 1 calc R .
C59 C 0.9993(8) 0.5639(6) 0.9588(4) 0.110(3) Uani 1 1 d . U
H59 H 0.9737 0.5279 0.9663 0.131 Uiso 1 1 calc R .
C3 C 0.3589(8) 0.7510(5) 0.9039(5) 0.109(3) Uani 1 1 d . U
H3A H 0.3243 0.7313 0.9362 0.131 Uiso 1 1 calc R .
H3B H 0.4318 0.7603 0.9217 0.131 Uiso 1 1 calc R .
C33 C 0.9324(10) 0.8270(6) 0.9660(6) 0.121(4) Uani 1 1 d . U
H33 H 0.9792 0.8368 1.0003 0.145 Uiso 1 1 calc R .
C18 C 0.3620(7) 0.5595(6) 0.6155(7) 0.143(4) Uani 1 1 d . U
H18 H 0.3520 0.5858 0.5837 0.172 Uiso 1 1 calc R .
C39 C 0.7419(11) 0.5641(5) 1.0067(5) 0.129(4) Uani 1 1 d . U
H39 H 0.7879 0.5893 1.0292 0.155 Uiso 1 1 calc R .
C42 C 0.6065(11) 0.4861(5) 0.9386(7) 0.134(4) Uani 1 1 d . U
H42 H 0.5624 0.4605 0.9156 0.161 Uiso 1 1 calc R .
C15 C 0.3964(7) 0.4817(5) 0.7165(8) 0.156(4) Uani 1 1 d . U
H15 H 0.4078 0.4557 0.7484 0.187 Uiso 1 1 calc R .
C41 C 0.6583(14) 0.4752(7) 0.9931(8) 0.159(5) Uani 1 1 d . U
H41 H 0.6483 0.4392 1.0087 0.191 Uiso 1 1 calc R .
C4 C 0.3082(13) 0.7993(6) 0.8984(7) 0.162(6) Uani 1 1 d . U
H4A H 0.2417 0.7927 0.8719 0.195 Uiso 1 1 calc R .
H4B H 0.3534 0.8238 0.8756 0.195 Uiso 1 1 calc R .
C5 C 0.2747(12) 0.8341(6) 0.9549(7) 0.146(5) Uani 1 1 d . U
H5A H 0.2211 0.8130 0.9757 0.175 Uiso 1 1 calc R .
H5B H 0.3384 0.8394 0.9839 0.175 Uiso 1 1 calc R .
C17 C 0.3259(11) 0.5062(8) 0.6088(11) 0.185(6) Uani 1 1 d . U
H17 H 0.2917 0.4938 0.5713 0.222 Uiso 1 1 calc R .
C9 C 1.0866(13) 0.5955(7) 0.6232(9) 0.189(6) Uani 1 1 d . U
H9A H 1.1548 0.5760 0.6187 0.227 Uiso 1 1 calc R .
H9B H 1.0407 0.5907 0.5850 0.227 Uiso 1 1 calc R .
C10 C 1.1128(16) 0.6632(8) 0.6328(9) 0.211(8) Uani 1 1 d . U
H10A H 1.0492 0.6796 0.6100 0.254 Uiso 1 1 calc R .
H10B H 1.0992 0.6679 0.6759 0.254 Uiso 1 1 calc R .
C14 C 0.4328(7) 0.5386(5) 0.7197(7) 0.114(3) Uani 1 1 d . U
C8 C 1.1266(12) 0.5549(9) 0.7619(9) 0.214(7) Uani 1 1 d . U
H8A H 1.1169 0.5860 0.7891 0.321 Uiso 1 1 calc GR .
H8B H 1.2006 0.5544 0.7508 0.321 Uiso 1 1 calc GR .
H8C H 1.1113 0.5203 0.7824 0.321 Uiso 1 1 calc GR .
C7 C 0.9927(15) 0.4917(6) 0.6798(10) 0.220(7) Uani 1 1 d . U
H7A H 0.9732 0.4791 0.7194 0.329 Uiso 1 1 calc GR .
H7B H 1.0559 0.4715 0.6689 0.329 Uiso 1 1 calc GR .
H7C H 0.9330 0.4851 0.6492 0.329 Uiso 1 1 calc GR .
C58 C 1.0704(11) 0.5938(7) 1.0009(6) 0.135(4) Uani 1 1 d . U
H58 H 1.0953 0.5757 1.0374 0.162 Uiso 1 1 calc R .
C11 C 1.191(2) 0.7056(12) 0.626(3) 0.64(5) Uani 1 1 d . U
H11A H 1.2403 0.7050 0.6637 0.774 Uiso 1 1 calc R .
H11B H 1.2332 0.6943 0.5927 0.774 Uiso 1 1 calc R .

loop_
_atom_site_aniso_label
_atom_site_aniso_U_11
_atom_site_aniso_U_22
_atom_site_aniso_U_33
_atom_site_aniso_U_23
_atom_site_aniso_U_13
_atom_site_aniso_U_12
Si1 0.0291(9) 0.0450(11) 0.0473(10) 0.0054(8) 0.0145(8) 0.0090(8)
Si2 0.0256(9) 0.0301(9) 0.0681(12) 0.0057(8) 0.0185(8) 0.0049(7)
Si3 0.0198(8) 0.0433(10) 0.0510(10) -0.0027(8) 0.0066(7) 0.0041(7)
Si4 0.090(2) 0.0691(18) 0.219(4) 0.026(2) 0.103(2) 0.0378(16)
O2 0.0205(18) 0.032(2) 0.052(2) 0.0047(18) 0.0107(17) 0.0052(16)
O1 0.035(2) 0.034(2) 0.092(3) 0.005(2) 0.030(2) 0.0070(19)
O3 0.026(2) 0.061(3) 0.062(3) -0.010(2) 0.0118(19) 0.008(2)
N16 0.027(2) 0.038(3) 0.044(3) 0.0006(19) 0.003(2) 0.0104(19)
N6 0.035(3) 0.036(3) 0.051(3) 0.004(2) 0.017(2) 0.006(2)
N10 0.027(2) 0.051(3) 0.047(3) 0.005(2) 0.010(2) 0.005(2)
N5 0.044(3) 0.037(3) 0.058(3) 0.012(2) 0.023(2) 0.010(2)
N9 0.034(3) 0.053(3) 0.049(3) -0.007(2) 0.004(2) 0.004(2)
N4 0.029(3) 0.049(3) 0.061(3) 0.004(2) 0.006(2) 0.013(2)
N12 0.032(3) 0.047(3) 0.080(3) -0.007(2) 0.028(2) -0.005(2)
N8 0.053(3) 0.041(3) 0.091(4) 0.026(3) 0.046(3) 0.018(2)
N14 0.026(3) 0.062(3) 0.056(3) -0.012(2) 0.003(2) 0.011(2)
C69 0.026(3) 0.042(3) 0.053(3) -0.006(2) 0.012(2) 0.009(2)
N11 0.055(4) 0.061(4) 0.084(4) 0.016(3) 0.036(3) 0.004(3)
N15 0.050(3) 0.068(4) 0.050(3) 0.003(3) -0.003(3) 0.023(3)
N2 0.021(3) 0.050(3) 0.133(4) -0.026(3) 0.019(3) 0.002(2)
C29 0.034(3) 0.036(3) 0.060(3) 0.000(2) 0.020(2) -0.001(2)
C70 0.026(3) 0.059(3) 0.046(3) -0.001(2) 0.004(2) 0.006(3)
N7 0.083(4) 0.071(4) 0.051(3) 0.015(3) 0.029(3) 0.034(3)
N13 0.034(3) 0.079(4) 0.102(4) -0.040(3) 0.026(3) -0.007(3)
C28 0.042(3) 0.046(3) 0.056(3) 0.009(3) 0.014(3) 0.015(3)
C62 0.038(3) 0.045(3) 0.048(3) 0.002(2) 0.007(2) 0.018(3)
C27 0.062(4) 0.082(4) 0.053(4) 0.019(3) 0.020(3) 0.046(3)
C68 0.039(3) 0.040(3) 0.064(4) -0.005(3) 0.021(3) 0.011(2)
C30 0.042(3) 0.053(4) 0.081(4) -0.022(3) 0.016(3) 0.003(3)
N1 0.050(4) 0.056(4) 0.192(6) 0.001(4) 0.066(4) 0.008(3)
C63 0.044(3) 0.043(3) 0.064(4) 0.002(3) 0.018(3) 0.019(3)
N3 0.032(3) 0.101(4) 0.115(5) -0.049(4) -0.005(3) 0.022(3)
C35 0.051(4) 0.066(4) 0.067(4) -0.024(3) 0.013(3) 0.014(3)
C36 0.046(4) 0.057(4) 0.050(3) -0.001(3) 0.014(3) 0.018(3)
C67 0.053(4) 0.047(4) 0.083(5) -0.014(3) 0.031(3) -0.001(3)
C71 0.041(4) 0.094(5) 0.045(3) 0.008(3) 0.005(3) 0.016(3)
C45 0.040(3) 0.061(4) 0.060(4) 0.020(3) 0.019(3) 0.012(3)
C46 0.049(4) 0.051(4) 0.093(4) 0.008(3) 0.042(3) 0.000(3)
C76 0.043(4) 0.093(5) 0.054(3) 0.015(3) 0.020(3) 0.020(3)
C61 0.041(4) 0.076(4) 0.048(3) -0.011(3) -0.002(3) 0.021(3)
C66 0.075(5) 0.049(4) 0.103(5) -0.003(4) 0.047(4) 0.005(4)
C65 0.070(5) 0.049(4) 0.104(5) 0.010(4) 0.048(4) 0.015(3)
C37 0.074(5) 0.062(4) 0.072(4) 0.027(3) 0.042(3) 0.033(3)
C53 0.032(3) 0.068(4) 0.101(4) -0.029(3) 0.040(3) -0.013(3)
C54 0.021(3) 0.087(4) 0.077(4) -0.038(3) 0.009(3) 0.003(3)
C64 0.064(5) 0.051(4) 0.083(5) 0.018(3) 0.028(4) 0.023(3)
C21 0.034(3) 0.086(4) 0.063(4) -0.016(3) -0.003(3) 0.032(3)
C44 0.064(5) 0.044(4) 0.147(5) 0.028(3) 0.065(4) 0.019(3)
C22 0.058(4) 0.102(5) 0.068(4) 0.000(3) 0.008(3) 0.050(4)
C13 0.032(4) 0.047(4) 0.192(6) -0.024(4) 0.044(4) -0.002(3)
C20 0.023(4) 0.088(5) 0.138(6) -0.051(4) 0.008(4) 0.010(3)
C72 0.055(5) 0.131(6) 0.053(4) -0.006(4) -0.007(3) 0.012(4)
C55 0.034(4) 0.124(5) 0.078(4) -0.045(4) -0.001(3) 0.021(4)
C52 0.063(5) 0.061(4) 0.139(6) -0.023(4) 0.076(4) -0.019(3)
C38 0.126(7) 0.075(5) 0.105(5) 0.050(4) 0.076(4) 0.051(4)
C6 0.093(7) 0.096(7) 0.122(8) -0.025(6) 0.034(6) 0.006(6)
C50 0.116(8) 0.073(6) 0.222(10) -0.034(6) 0.121(7) -0.046(5)
C60 0.052(4) 0.123(6) 0.060(4) -0.030(4) -0.011(3) 0.026(4)
C25 0.118(8) 0.141(8) 0.081(6) 0.046(5) 0.035(5) 0.082(6)
C47 0.075(5) 0.058(4) 0.138(6) -0.011(4) 0.071(4) -0.016(4)
C26 0.089(6) 0.090(5) 0.079(5) 0.041(4) 0.037(4) 0.051(4)
C31 0.063(5) 0.056(4) 0.132(7) -0.032(4) 0.011(4) -0.012(4)
C75 0.064(5) 0.140(7) 0.058(4) 0.035(4) 0.026(3) 0.037(5)
C16 0.037(6) 0.137(10) 0.345(14) -0.132(8) 0.048(8) -0.027(6)
C34 0.080(6) 0.107(6) 0.084(5) -0.049(4) -0.004(4) 0.024(5)
C73 0.069(6) 0.182(8) 0.050(4) 0.011(5) -0.004(4) 0.031(6)
C1 0.064(5) 0.080(5) 0.123(7) 0.031(5) 0.058(5) 0.015(4)
C19 0.023(4) 0.104(6) 0.223(8) -0.085(5) 0.014(5) 0.004(4)
C43 0.108(6) 0.068(5) 0.142(6) 0.049(4) 0.089(4) 0.045(4)
C24 0.132(9) 0.167(9) 0.080(7) 0.028(6) 0.021(6) 0.085(6)
C51 0.086(6) 0.081(5) 0.194(8) -0.050(5) 0.096(5) -0.043(5)
C40 0.224(13) 0.122(8) 0.131(9) 0.083(7) 0.097(8) 0.087(7)
C2 0.052(5) 0.167(10) 0.091(6) 0.010(6) 0.008(4) 0.036(6)
C12 0.114(9) 0.112(8) 0.091(7) 0.022(6) 0.005(6) -0.006(7)
C32 0.079(6) 0.091(7) 0.152(8) -0.062(5) 0.000(6) -0.011(5)
C56 0.045(5) 0.168(8) 0.102(6) -0.071(5) -0.014(4) 0.027(5)
C23 0.095(6) 0.158(8) 0.074(5) 0.006(5) 0.004(4) 0.078(6)
C57 0.073(7) 0.196(9) 0.089(6) -0.071(6) -0.021(5) 0.049(6)
C74 0.073(6) 0.181(8) 0.058(5) 0.023(5) 0.007(4) 0.039(6)
C48 0.113(7) 0.060(5) 0.176(8) 0.008(5) 0.099(6) -0.013(5)
C49 0.146(10) 0.080(7) 0.223(11) -0.013(7) 0.117(7) -0.039(6)
C59 0.096(7) 0.162(8) 0.065(5) -0.020(5) -0.024(4) 0.044(6)
C3 0.073(6) 0.110(7) 0.149(8) -0.046(6) 0.033(6) 0.017(5)
C33 0.102(8) 0.116(7) 0.140(8) -0.058(5) -0.013(6) 0.008(6)
C18 0.029(4) 0.158(9) 0.241(9) -0.124(7) 0.007(5) 0.006(5)
C39 0.181(9) 0.115(7) 0.103(6) 0.065(5) 0.075(5) 0.087(6)
C42 0.164(9) 0.076(6) 0.180(9) 0.065(5) 0.123(7) 0.051(5)
C15 0.041(5) 0.092(6) 0.343(13) -0.102(6) 0.057(7) -0.016(4)
C41 0.202(12) 0.132(9) 0.162(10) 0.075(7) 0.127(8) 0.071(7)
C4 0.174(13) 0.145(9) 0.161(10) -0.066(8) -0.019(9) 0.071(9)
C5 0.152(12) 0.126(8) 0.159(10) -0.046(7) 0.012(8) 0.032(8)
C17 0.054(7) 0.167(10) 0.335(14) -0.142(8) 0.031(9) -0.011(7)
C9 0.143(11) 0.172(10) 0.272(13) 0.037(9) 0.133(10) 0.016(8)
C10 0.225(18) 0.186(10) 0.211(16) 0.064(10) -0.053(14) -0.062(11)
C14 0.025(4) 0.085(5) 0.236(8) -0.075(5) 0.038(5) -0.001(4)
C8 0.112(9) 0.272(19) 0.260(12) 0.013(11) 0.026(9) 0.084(11)
C7 0.227(15) 0.103(8) 0.34(2) 0.003(8) 0.103(14) 0.043(7)
C58 0.110(8) 0.205(10) 0.082(6) -0.044(7) -0.038(6) 0.047(7)
C11 0.192(18) 0.157(11) 1.58(13) 0.25(2) 0.07(2) 0.017(10)

loop_
_atom_type_symbol
_atom_type_description
_atom_type_scat_dispersion_real
_atom_type_scat_dispersion_imag
_atom_type_scat_source
C C 0.0033 0.0016 'International Tables Vol C Tables 4.2.6.8 and 6.1.1.4'
H H 0.0000 0.0000 'International Tables Vol C Tables 4.2.6.8 and 6.1.1.4'
N N 0.0061 0.0033 'International Tables Vol C Tables 4.2.6.8 and 6.1.1.4'
O O 0.0106 0.0060 'International Tables Vol C Tables 4.2.6.8 and 6.1.1.4'
Si Si 0.0817 0.0704 'International Tables Vol C Tables 4.2.6.8 and 6.1.1.4'

loop_
_geom_angle_atom_site_label_1
_geom_angle_atom_site_label_2
_geom_angle_atom_site_label_3
_geom_angle
O1 Si1 C1 111.5(3)
O1 Si1 C2 108.8(4)
O1 Si1 C3 110.3(4)
C1 Si1 C3 106.6(5)
C2 Si1 C1 110.8(5)
C2 Si1 C3 108.8(5)
O2 Si2 O1 178.4(2)
O2 Si2 N6 90.5(2)
O2 Si2 N4 90.3(2)
O2 Si2 N8 90.3(2)
O2 Si2 N2 89.6(2)
O1 Si2 N6 88.0(2)
O1 Si2 N4 89.2(2)
O1 Si2 N8 90.2(2)
O1 Si2 N2 92.0(2)
N6 Si2 N4 90.4(2)
N6 Si2 N8 90.0(3)
N6 Si2 N2 180.0(3)
N4 Si2 N8 179.2(3)
N4 Si2 N2 89.6(3)
N8 Si2 N2 90.0(3)
O2 Si3 O3 179.5(3)
O2 Si3 N16 90.5(2)
O2 Si3 N10 91.4(2)
O2 Si3 N12 90.8(2)
O2 Si3 N14 90.3(2)
O3 Si3 N16 89.9(2)
O3 Si3 N10 88.7(2)
O3 Si3 N12 88.7(2)
O3 Si3 N14 89.5(2)
N16 Si3 N12 178.7(2)
N10 Si3 N16 90.0(2)
N10 Si3 N12 89.9(3)
N14 Si3 N16 90.1(2)
N14 Si3 N10 178.2(2)
N14 Si3 N12 89.9(3)
O3 Si4 C9 112.5(6)
O3 Si4 C8 106.7(5)
O3 Si4 C7 111.0(6)
C9 Si4 C8 111.5(8)
C7 Si4 C9 119.8(9)
C7 Si4 C8 93.1(9)
Si3 O2 Si2 179.4(3)
Si1 O1 Si2 152.6(3)
Si4 O3 Si3 166.6(4)
C69 N16 Si3 125.9(4)
C62 N16 Si3 126.6(4)
C62 N16 C69 107.5(5)
C29 N6 Si2 125.6(5)
C36 N6 Si2 126.4(5)
C36 N6 C29 108.0(6)
C70 N10 Si3 126.4(5)
C70 N10 C45 107.4(6)
C45 N10 Si3 126.2(5)
C28 N5 C29 123.0(6)
C70 N9 C69 122.0(6)
C28 N4 Si2 126.3(5)
C28 N4 C21 108.1(6)
C21 N4 Si2 125.6(5)
C46 N12 Si3 126.1(5)
C53 N12 Si3 126.3(6)
C53 N12 C46 107.6(7)
C37 N8 Si2 126.0(5)
C37 N8 C44 109.1(8)
C44 N8 Si2 124.8(7)
C61 N14 Si3 125.7(5)
C61 N14 C54 108.2(6)
C54 N14 Si3 126.1(6)
N16 C69 C68 109.0(6)
N9 C69 N16 127.8(6)
N9 C69 C68 123.2(6)
C45 N11 C46 122.3(7)
C62 N15 C61 121.5(6)
C13 N2 Si2 125.6(8)
C13 N2 C20 108.1(8)
C20 N2 Si2 126.0(6)
N6 C29 C30 108.0(6)
N5 C29 N6 127.1(6)
N5 C29 C30 124.9(6)
N10 C70 C71 110.0(7)
N9 C70 N10 127.9(6)
N9 C70 C71 122.1(7)
C37 N7 C36 122.0(7)
C54 N13 C53 121.9(7)
N5 C28 N4 127.6(6)
N5 C28 C27 123.2(7)
N4 C28 C27 109.2(7)
N16 C62 C63 109.3(6)
N15 C62 N16 127.6(7)
N15 C62 C63 123.2(6)
C22 C27 C28 107.6(8)
C22 C27 C26 123.0(8)
C26 C27 C28 129.4(9)
C63 C68 C69 107.6(6)
C63 C68 C67 121.0(7)
C67 C68 C69 131.3(7)
C35 C30 C29 107.6(7)
C35 C30 C31 121.2(8)
C31 C30 C29 131.2(8)
C13 N1 C44 122.6(9)
C68 C63 C62 106.6(6)
C68 C63 C64 122.4(8)
C64 C63 C62 131.0(7)
C20 N3 C21 122.4(9)
C30 C35 C36 106.8(7)
C30 C35 C34 122.8(9)
C34 C35 C36 130.5(9)
N6 C36 C35 109.7(7)
N7 C36 N6 127.0(7)
N7 C36 C35 123.3(7)
C68 C67 H67 121.5
C66 C67 C68 116.9(8)
C66 C67 H67 121.5
C76 C71 C70 106.3(7)
C72 C71 C70 132.4(9)
C72 C71 C76 121.3(8)
N10 C45 C76 109.5(7)
N11 C45 N10 128.0(7)
N11 C45 C76 122.4(7)
N12 C46 C47 110.2(9)
N11 C46 N12 127.4(7)
N11 C46 C47 122.3(9)
C71 C76 C45 106.8(7)
C71 C76 C75 120.5(9)
C75 C76 C45 132.7(9)
N14 C61 C60 108.5(8)
N15 C61 N14 128.5(6)
N15 C61 C60 123.1(8)
C67 C66 H66 119.0
C65 C66 C67 122.0(9)
C65 C66 H66 119.0
C66 C65 H65 118.9
C66 C65 C64 122.2(8)
C64 C65 H65 118.9
N8 C37 C38 107.8(10)
N7 C37 N8 128.4(7)
N7 C37 C38 123.7(10)
N12 C53 C52 108.4(9)
N13 C53 N12 127.8(8)
N13 C53 C52 123.8(8)
N14 C54 C55 108.9(8)
N13 C54 N14 128.0(8)
N13 C54 C55 123.1(8)
C63 C64 C65 115.5(8)
C63 C64 H64 122.2
C65 C64 H64 122.2
N4 C21 C22 107.1(8)
N3 C21 N4 127.8(9)
N3 C21 C22 125.1(8)
N8 C44 C43 107.2(10)
N1 C44 N8 128.3(10)
N1 C44 C43 124.4(10)
C27 C22 C21 108.0(7)
C27 C22 C23 121.3(11)
C23 C22 C21 130.7(11)
N2 C13 C14 106.1(11)
N1 C13 N2 128.5(10)
N1 C13 C14 125.3(10)
N2 C20 C19 109.5(12)
N3 C20 N2 128.5(9)
N3 C20 C19 122.0(12)
C71 C72 H72 121.9
C71 C72 C73 116.2(11)
C73 C72 H72 121.9
C60 C55 C54 106.2(8)
C60 C55 C56 122.6(10)
C56 C55 C54 131.3(11)
C47 C52 C53 107.5(8)
C47 C52 C51 123.2(11)
C51 C52 C53 129.3(12)
C43 C38 C37 107.1(10)
C43 C38 C39 121.0(11)
C39 C38 C37 131.8(13)
H6A C6 H6B 109.5
H6A C6 H6C 109.5
H6B C6 H6C 109.5
C5 C6 H6A 109.5
C5 C6 H6B 109.5
C5 C6 H6C 109.5
C51 C50 H50 118.4
C49 C50 H50 118.4
C49 C50 C51 123.2(12)
C55 C60 C61 108.2(9)
C55 C60 C59 121.9(9)
C59 C60 C61 129.9(11)
C26 C25 H25 119.3
C24 C25 H25 119.3
C24 C25 C26 121.4(13)
C52 C47 C46 106.3(9)
C52 C47 C48 120.7(10)
C48 C47 C46 133.0(12)
C27 C26 H26 122.2
C25 C26 C27 115.6(11)
C25 C26 H26 122.2
C30 C31 H31 122.0
C30 C31 C32 116.0(11)
C32 C31 H31 122.0
C76 C75 H75 120.9
C74 C75 C76 118.2(11)
C74 C75 H75 120.9
C15 C16 H16 116.4
C17 C16 H16 116.4
C17 C16 C15 127.3(16)
C35 C34 H34 122.1
C33 C34 C35 115.8(11)
C33 C34 H34 122.1
C72 C73 H73 118.2
C74 C73 C72 123.6(11)
C74 C73 H73 118.2
Si1 C1 H1A 109.5
Si1 C1 H1B 109.5
Si1 C1 H1C 109.5
H1A C1 H1B 109.5
H1A C1 H1C 109.5
H1B C1 H1C 109.5
C18 C19 C20 129.2(15)
C14 C19 C20 105.8(12)
C14 C19 C18 124.8(12)
C38 C43 C44 108.7(9)
C38 C43 C42 125.1(13)
C42 C43 C44 126.0(14)
C25 C24 H24 118.8
C25 C24 C23 122.3(12)
C23 C24 H24 118.8
C52 C51 C50 112.5(13)
C52 C51 H51 123.8
C50 C51 H51 123.8
C39 C40 H40 121.0
C41 C40 H40 121.0
C41 C40 C39 118.1(15)
Si1 C2 H2A 109.5
Si1 C2 H2B 109.5
Si1 C2 H2C 109.5
H2A C2 H2B 109.5
H2A C2 H2C 109.5
H2B C2 H2C 109.5
H12A C12 H12B 109.5
H12A C12 H12C 109.5
H12B C12 H12C 109.5
C11 C12 H12A 109.5
C11 C12 H12B 109.5
C11 C12 H12C 109.5
C31 C32 H32 118.7
C33 C32 C31 122.6(11)
C33 C32 H32 118.7
C55 C56 H56 122.5
C57 C56 C55 114.9(13)
C57 C56 H56 122.5
C22 C23 C24 116.4(13)
C22 C23 H23 121.8
C24 C23 H23 121.8
C56 C57 H57 118.7
C58 C57 C56 122.7(12)
C58 C57 H57 118.7
C75 C74 C73 120.2(10)
C75 C74 H74 119.9
C73 C74 H74 119.9
C47 C48 H48 121.1
C49 C48 C47 117.8(14)
C49 C48 H48 121.1
C50 C49 C48 122.6(15)
C50 C49 H49 118.7
C48 C49 H49 118.7
C60 C59 H59 123.4
C60 C59 C58 113.2(13)
C58 C59 H59 123.4
Si1 C3 H3A 104.7
Si1 C3 H3B 104.7
H3A C3 H3B 105.7
C4 C3 Si1 130.3(11)
C4 C3 H3A 104.7
C4 C3 H3B 104.7
C34 C33 C32 121.6(12)
C34 C33 H33 119.2
C32 C33 H33 119.2
C19 C18 H18 121.9
C17 C18 C19 116.1(18)
C17 C18 H18 121.9
C38 C39 C40 116.6(15)
C38 C39 H39 121.7
C40 C39 H39 121.7
C43 C42 H42 124.5
C41 C42 C43 110.9(16)
C41 C42 H42 124.5
C16 C15 H15 124.6
C16 C15 C14 110.8(16)
C14 C15 H15 124.6
C40 C41 H41 115.9
C42 C41 C40 128.2(16)
C42 C41 H41 115.9
C3 C4 H4A 106.5
C3 C4 H4B 106.5
C3 C4 C5 123.2(14)
H4A C4 H4B 106.5
C5 C4 H4A 106.5
C5 C4 H4B 106.5
C6 C5 C4 112.7(12)
C6 C5 H5A 109.1
C6 C5 H5B 109.1
C4 C5 H5A 109.1
C4 C5 H5B 109.1
H5A C5 H5B 107.8
C16 C17 H17 120.8
C18 C17 C16 118.5(19)
C18 C17 H17 120.8
Si4 C9 H9A 108.5
Si4 C9 H9B 108.5
H9A C9 H9B 107.5
C10 C9 Si4 115.2(13)
C10 C9 H9A 108.5
C10 C9 H9B 108.5
C9 C10 H10A 100.8
C9 C10 H10B 100.8
H10A C10 H10B 104.4
C11 C10 C9 144(2)
C11 C10 H10A 100.8
C11 C10 H10B 100.8
C19 C14 C13 110.4(11)
C19 C14 C15 122.5(14)
C15 C14 C13 127.1(15)
Si4 C8 H8A 109.5
Si4 C8 H8B 109.5
Si4 C8 H8C 109.5
H8A C8 H8B 109.5
H8A C8 H8C 109.5
H8B C8 H8C 109.5
Si4 C7 H7A 109.5
Si4 C7 H7B 109.5
Si4 C7 H7C 109.5
H7A C7 H7B 109.5
H7A C7 H7C 109.5
H7B C7 H7C 109.5
C57 C58 C59 124.7(14)
C57 C58 H58 117.6
C59 C58 H58 117.6
C12 C11 C10 122(3)
C12 C11 H11A 106.8
C12 C11 H11B 106.8
C10 C11 H11A 106.8
C10 C11 H11B 106.8
H11A C11 H11B 106.7

loop_
_geom_bond_atom_site_label_1
_geom_bond_atom_site_label_2
_geom_bond_distance
Si1 O1 1.609(4)
Si1 C1 1.842(9)
Si1 C2 1.823(9)
Si1 C3 1.851(10)
Si2 O2 1.663(4)
Si2 O1 1.693(4)
Si2 N6 1.919(6)
Si2 N4 1.924(6)
Si2 N8 1.923(6)
Si2 N2 1.930(7)
Si3 O2 1.655(4)
Si3 O3 1.679(4)
Si3 N16 1.929(5)
Si3 N10 1.924(5)
Si3 N12 1.929(6)
Si3 N14 1.923(6)
Si4 O3 1.555(5)
Si4 C9 1.798(14)
Si4 C8 2.097(18)
Si4 C7 1.772(17)
N16 C69 1.377(8)
N16 C62 1.372(8)
N6 C29 1.389(8)
N6 C36 1.380(9)
N10 C70 1.374(9)
N10 C45 1.376(8)
N5 C29 1.318(8)
N5 C28 1.305(9)
N9 C69 1.324(8)
N9 C70 1.306(9)
N4 C28 1.364(9)
N4 C21 1.415(9)
N12 C46 1.383(10)
N12 C53 1.372(10)
N8 C37 1.370(11)
N8 C44 1.395(11)
N14 C61 1.370(10)
N14 C54 1.392(9)
C69 C68 1.448(9)
N11 C45 1.310(10)
N11 C46 1.314(11)
N15 C62 1.313(9)
N15 C61 1.333(10)
N2 C13 1.373(12)
N2 C20 1.389(13)
C29 C30 1.456(10)
C70 C71 1.452(9)
N7 C36 1.326(9)
N7 C37 1.302(11)
N13 C53 1.330(11)
N13 C54 1.298(11)
C28 C27 1.461(10)
C62 C63 1.459(10)
C27 C22 1.355(13)
C27 C26 1.419(12)
C68 C63 1.363(10)
C68 C67 1.407(10)
C30 C35 1.386(11)
C30 C31 1.389(11)
N1 C44 1.293(13)
N1 C13 1.279(14)
C63 C64 1.396(10)
N3 C21 1.291(11)
N3 C20 1.284(13)
C35 C36 1.438(11)
C35 C34 1.405(11)
C67 H67 0.9500
C67 C66 1.377(11)
C71 C76 1.389(12)
C71 C72 1.383(11)
C45 C76 1.453(11)
C46 C47 1.438(12)
C76 C75 1.412(11)
C61 C60 1.448(11)
C66 H66 0.9500
C66 C65 1.358(13)
C65 H65 0.9500
C65 C64 1.406(12)
C37 C38 1.479(11)
C53 C52 1.465(12)
C54 C55 1.453(12)
C64 H64 0.9500
C21 C22 1.468(13)
C44 C43 1.455(15)
C22 C23 1.398(12)
C13 C14 1.474(16)
C20 C19 1.451(14)
C72 H72 0.9500
C72 C73 1.391(13)
C55 C60 1.380(14)
C55 C56 1.415(12)
C52 C47 1.379(14)
C52 C51 1.418(13)
C38 C43 1.349(16)
C38 C39 1.367(15)
C6 H6A 0.9800
C6 H6B 0.9800
C6 H6C 0.9800
C6 C5 1.461(16)
C50 H50 0.9500
C50 C51 1.431(18)
C50 C49 1.35(2)
C60 C59 1.412(14)
C25 H25 0.9500
C25 C26 1.390(13)
C25 C24 1.383(18)
C47 C48 1.383(14)
C26 H26 0.9500
C31 H31 0.9500
C31 C32 1.400(14)
C75 H75 0.9500
C75 C74 1.362(15)
C16 H16 0.9500
C16 C15 1.43(2)
C16 C17 1.41(3)
C34 H34 0.9500
C34 C33 1.382(17)
C73 H73 0.9500
C73 C74 1.370(17)
C1 H1A 0.9800
C1 H1B 0.9800
C1 H1C 0.9800
C19 C18 1.442(17)
C19 C14 1.327(18)
C43 C42 1.436(14)
C24 H24 0.9500
C24 C23 1.398(18)
C51 H51 0.9500
C40 H40 0.9500
C40 C39 1.443(17)
C40 C41 1.36(2)
C2 H2A 0.9800
C2 H2B 0.9800
C2 H2C 0.9800
C12 H12A 0.9800
C12 H12B 0.9800
C12 H12C 0.9800
C12 C11 1.16(3)
C32 H32 0.9500
C32 C33 1.387(17)
C56 H56 0.9500
C56 C57 1.394(17)
C23 H23 0.9500
C57 H57 0.9500
C57 C58 1.32(2)
C74 H74 0.9500
C48 H48 0.9500
C48 C49 1.351(17)
C49 H49 0.9500
C59 H59 0.9500
C59 C58 1.430(16)
C3 H3A 0.9900
C3 H3B 0.9900
C3 C4 1.333(16)
C33 H33 0.9500
C18 H18 0.9500
C18 C17 1.37(2)
C39 H39 0.9500
C42 H42 0.9500
C42 C41 1.35(2)
C15 H15 0.9500
C15 C14 1.451(15)
C41 H41 0.9500
C4 H4A 0.9900
C4 H4B 0.9900
C4 C5 1.595(16)
C5 H5A 0.9900
C5 H5B 0.9900
C17 H17 0.9500
C9 H9A 0.9900
C9 H9B 0.9900
C9 C10 1.68(2)
C10 H10A 0.9900
C10 H10B 0.9900
C10 C11 1.44(3)
C8 H8A 0.9800
C8 H8B 0.9800
C8 H8C 0.9800
C7 H7A 0.9800
C7 H7B 0.9800
C7 H7C 0.9800
C58 H58 0.9500
C11 H11A 0.9900
C11 H11B 0.9900

loop_
_geom_torsion_atom_site_label_1
_geom_torsion_atom_site_label_2
_geom_torsion_atom_site_label_3
_geom_torsion_atom_site_label_4
_geom_torsion
Si1 C3 C4 C5 165.3(11)
Si2 N6 C29 N5 2.8(9)
Si2 N6 C29 C30 -176.5(4)
Si2 N6 C36 N7 -2.6(9)
Si2 N6 C36 C35 176.4(4)
Si2 N4 C28 N5 0.2(9)
Si2 N4 C28 C27 178.8(4)
Si2 N4 C21 N3 -0.8(10)
Si2 N4 C21 C22 -179.1(4)
Si2 N8 C37 N7 -0.6(11)
Si2 N8 C37 C38 -177.3(5)
Si2 N8 C44 N1 -0.3(11)
Si2 N8 C44 C43 177.9(5)
Si2 N2 C13 N1 3.6(12)
Si2 N2 C13 C14 -174.4(5)
Si2 N2 C20 N3 -6.3(12)
Si2 N2 C20 C19 174.7(5)
Si3 N16 C69 N9 1.4(8)
Si3 N16 C69 C68 -178.7(4)
Si3 N16 C62 N15 -2.9(9)
Si3 N16 C62 C63 177.9(4)
Si3 N10 C70 N9 1.4(9)
Si3 N10 C70 C71 -178.7(4)
Si3 N10 C45 N11 1.7(10)
Si3 N10 C45 C76 179.4(4)
Si3 N12 C46 N11 -1.3(10)
Si3 N12 C46 C47 -178.8(5)
Si3 N12 C53 N13 -2.1(10)
Si3 N12 C53 C52 179.3(4)
Si3 N14 C61 N15 0.8(10)
Si3 N14 C61 C60 -179.5(5)
Si3 N14 C54 N13 -1.0(10)
Si3 N14 C54 C55 179.2(4)
Si4 C9 C10 C11 138(5)
O1 Si1 C3 C4 105.3(15)
O3 Si4 C9 C10 48.4(15)
N16 Si3 O3 Si4 -35.1(16)
N16 C69 C68 C63 0.6(7)
N16 C69 C68 C67 177.4(6)
N16 C62 C63 C68 1.6(7)
N16 C62 C63 C64 -176.7(6)
N6 Si2 O1 Si1 -164.3(7)
N6 C29 C30 C35 -0.6(7)
N6 C29 C30 C31 177.9(8)
N10 Si3 O3 Si4 -125.0(16)
N10 C70 C71 C76 -1.0(7)
N10 C70 C71 C72 179.5(8)
N10 C45 C76 C71 -1.0(8)
N10 C45 C76 C75 179.9(7)
N5 C29 C30 C35 -179.9(6)
N5 C29 C30 C31 -1.4(12)
N5 C28 C27 C22 178.9(6)
N5 C28 C27 C26 0.5(11)
N9 C69 C68 C63 -179.5(6)
N9 C69 C68 C67 -2.7(10)
N9 C70 C71 C76 179.0(6)
N9 C70 C71 C72 -0.6(12)
N4 Si2 O1 Si1 105.2(7)
N4 C28 C27 C22 0.2(8)
N4 C28 C27 C26 -178.2(7)
N4 C21 C22 C27 0.7(8)
N4 C21 C22 C23 178.7(8)
N12 Si3 O3 Si4 145.0(16)
N12 C46 C47 C52 -0.2(9)
N12 C46 C47 C48 179.8(9)
N12 C53 C52 C47 -1.1(8)
N12 C53 C52 C51 -179.0(7)
N8 Si2 O1 Si1 -74.3(8)
N8 C37 C38 C43 -1.2(10)
N8 C37 C38 C39 176.7(9)
N8 C44 C43 C38 -0.5(10)
N8 C44 C43 C42 -177.8(8)
N14 Si3 O3 Si4 55.1(16)
N14 C61 C60 C55 0.3(9)
N14 C61 C60 C59 179.3(8)
N14 C54 C55 C60 0.6(8)
N14 C54 C55 C56 -178.9(8)
C69 N16 C62 N15 178.0(6)
C69 N16 C62 C63 -1.3(6)
C69 N9 C70 N10 0.5(10)
C69 N9 C70 C71 -179.4(6)
C69 C68 C63 C62 -1.3(7)
C69 C68 C63 C64 177.2(6)
C69 C68 C67 C66 -176.3(6)
N11 C45 C76 C71 176.9(7)
N11 C45 C76 C75 -2.2(12)
N11 C46 C47 C52 -177.9(7)
N11 C46 C47 C48 2.1(14)
N15 C62 C63 C68 -177.7(6)
N15 C62 C63 C64 4.0(11)
N15 C61 C60 C55 180.0(7)
N15 C61 C60 C59 -1.0(13)
N2 Si2 O1 Si1 15.7(8)
N2 C13 C14 C19 -0.4(10)
N2 C13 C14 C15 176.8(8)
N2 C20 C19 C18 -176.3(8)
N2 C20 C19 C14 -0.7(10)
C29 N6 C36 N7 180.0(6)
C29 N6 C36 C35 -1.0(7)
C29 N5 C28 N4 0.3(10)
C29 N5 C28 C27 -178.2(6)
C29 C30 C35 C36 0.0(7)
C29 C30 C35 C34 -179.9(7)
C29 C30 C31 C32 -179.4(8)
C70 N10 C45 N11 -177.3(7)
C70 N10 C45 C76 0.4(7)
C70 N9 C69 N16 -1.9(9)
C70 N9 C69 C68 178.1(6)
C70 C71 C76 C45 1.1(7)
C70 C71 C76 C75 -179.7(6)
C70 C71 C72 C73 -179.9(8)
N7 C37 C38 C43 -178.1(8)
N7 C37 C38 C39 -0.3(15)
N13 C53 C52 C47 -179.7(7)
N13 C53 C52 C51 2.4(12)
N13 C54 C55 C60 -179.2(7)
N13 C54 C55 C56 1.2(12)
C28 N5 C29 N6 -1.9(10)
C28 N5 C29 C30 177.3(6)
C28 N4 C21 N3 177.8(7)
C28 N4 C21 C22 -0.6(7)
C28 C27 C22 C21 -0.5(8)
C28 C27 C22 C23 -178.8(7)
C28 C27 C26 C25 179.5(7)
C62 N16 C69 N9 -179.5(6)
C62 N16 C69 C68 0.4(6)
C62 N15 C61 N14 0.5(11)
C62 N15 C61 C60 -179.1(6)
C62 C63 C64 C65 178.3(6)
C27 C22 C23 C24 -0.7(13)
C68 C63 C64 C65 0.2(10)
C68 C67 C66 C65 -0.4(11)
C30 C35 C36 N6 0.6(7)
C30 C35 C36 N7 179.7(6)
C30 C35 C34 C33 -0.7(12)
C30 C31 C32 C33 0.2(15)
N1 C44 C43 C38 177.9(8)
N1 C44 C43 C42 0.6(14)
N1 C13 C14 C19 -178.4(9)
N1 C13 C14 C15 -1.2(14)
C63 C68 C67 C66 0.1(10)
N3 C21 C22 C27 -177.7(7)
N3 C21 C22 C23 0.3(13)
N3 C20 C19 C18 4.6(14)
N3 C20 C19 C14 -179.8(8)
C35 C30 C31 C32 -1.1(12)
C35 C34 C33 C32 -0.2(16)
C36 N6 C29 N5 -179.8(6)
C36 N6 C29 C30 1.0(6)
C36 N7 C37 N8 0.5(12)
C36 N7 C37 C38 176.7(7)
C36 C35 C34 C33 179.4(8)
C67 C68 C63 C62 -178.5(6)
C67 C68 C63 C64 0.0(10)
C67 C66 C65 C64 0.6(12)
C71 C76 C75 C74 -1.0(11)
C71 C72 C73 C74 0.0(14)
C45 N10 C70 N9 -179.6(6)
C45 N10 C70 C71 0.3(7)
C45 N11 C46 N12 0.7(11)
C45 N11 C46 C47 178.0(7)
C45 C76 C75 C74 177.9(8)
C46 N12 C53 N13 179.5(7)
C46 N12 C53 C52 1.0(7)
C46 N11 C45 N10 -0.9(11)
C46 N11 C45 C76 -178.3(6)
C46 C47 C48 C49 179.6(10)
C76 C71 C72 C73 0.6(12)
C76 C75 C74 C73 1.5(14)
C61 N14 C54 N13 179.4(7)
C61 N14 C54 C55 -0.4(7)
C61 N15 C62 N16 0.6(10)
C61 N15 C62 C63 179.7(6)
C61 C60 C59 C58 179.9(9)
C66 C65 C64 C63 -0.5(11)
C37 N8 C44 N1 -178.5(8)
C37 N8 C44 C43 -0.3(8)
C37 N7 C36 N6 1.2(11)
C37 N7 C36 C35 -177.7(7)
C37 C38 C43 C44 1.0(10)
C37 C38 C43 C42 178.3(8)
C37 C38 C39 C40 -179.0(10)
C53 N12 C46 N11 177.1(7)
C53 N12 C46 C47 -0.5(8)
C53 N13 C54 N14 1.0(11)
C53 N13 C54 C55 -179.1(6)
C53 C52 C47 C46 0.8(9)
C53 C52 C47 C48 -179.2(7)
C53 C52 C51 C50 178.9(8)
C54 N14 C61 N15 -179.6(7)
C54 N14 C61 C60 0.1(7)
C54 N13 C53 N12 0.6(11)
C54 N13 C53 C52 178.9(6)
C54 C55 C60 C61 -0.6(9)
C54 C55 C60 C59 -179.7(8)
C54 C55 C56 C57 179.8(8)
C21 N4 C28 N5 -178.4(6)
C21 N4 C28 C27 0.3(7)
C21 N3 C20 N2 3.3(13)
C21 N3 C20 C19 -177.8(7)
C21 C22 C23 C24 -178.5(8)
C44 N8 C37 N7 177.6(7)
C44 N8 C37 C38 0.9(8)
C44 N1 C13 N2 -1.4(14)
C44 N1 C13 C14 176.1(7)
C44 C43 C42 C41 177.6(9)
C22 C27 C26 C25 1.3(11)
C13 N2 C20 N3 179.5(8)
C13 N2 C20 C19 0.5(8)
C13 N1 C44 N8 -0.3(14)
C13 N1 C44 C43 -178.3(8)
C20 N2 C13 N1 177.9(8)
C20 N2 C13 C14 -0.1(8)
C20 N3 C21 N4 0.4(12)
C20 N3 C21 C22 178.5(7)
C20 C19 C18 C17 175.0(10)
C20 C19 C14 C13 0.6(11)
C20 C19 C14 C15 -176.7(7)
C72 C71 C76 C45 -179.2(7)
C72 C71 C76 C75 0.0(11)
C72 C73 C74 C75 -1.0(16)
C55 C60 C59 C58 -1.3(14)
C55 C56 C57 C58 1.1(16)
C52 C47 C48 C49 -0.3(14)
C38 C43 C42 C41 0.7(15)
C60 C55 C56 C57 0.3(12)
C60 C59 C58 C57 2.7(18)
C25 C24 C23 C22 0.6(16)
C47 C52 C51 C50 1.3(12)
C47 C48 C49 C50 1.6(19)
C26 C27 C22 C21 178.0(6)
C26 C27 C22 C23 -0.3(12)
C26 C25 C24 C23 0.6(18)
C31 C30 C35 C36 -178.7(7)
C31 C30 C35 C34 1.4(11)
C31 C32 C33 C34 0.5(18)
C16 C15 C14 C13 -177.7(9)
C16 C15 C14 C19 -0.9(13)
C34 C35 C36 N6 -179.5(7)
C34 C35 C36 N7 -0.4(12)
C1 Si1 O1 Si2 47.2(9)
C1 Si1 C3 C4 -133.5(15)
C19 C18 C17 C16 2.1(18)
C43 C38 C39 C40 -1.4(15)
C43 C42 C41 C40 0(2)
C24 C25 C26 C27 -1.5(14)
C51 C52 C47 C46 178.9(7)
C51 C52 C47 C48 -1.2(13)
C51 C50 C49 C48 -1(2)
C2 Si1 O1 Si2 -75.4(9)
C2 Si1 C3 C4 -14.0(16)
C56 C55 C60 C61 179.0(7)
C56 C55 C60 C59 -0.1(13)
C56 C57 C58 C59 -3(2)
C49 C50 C51 C52 0.0(16)
C3 Si1 O1 Si2 165.4(8)
C3 C4 C5 C6 174.1(15)
C18 C19 C14 C13 176.5(7)
C18 C19 C14 C15 -0.8(16)
C39 C38 C43 C44 -177.1(8)
C39 C38 C43 C42 0.2(16)
C39 C40 C41 C42 -1(2)
C15 C16 C17 C18 -4(2)
C41 C40 C39 C38 1.6(19)
C17 C16 C15 C14 3.5(18)
C9 Si4 O3 Si3 -178.0(16)
C9 C10 C11 C12 151(3)
C14 C19 C18 C17 0.2(15)
C8 Si4 O3 Si3 -55.4(18)
C8 Si4 C9 C10 -71.4(15)
C7 Si4 O3 Si3 44.7(19)
C7 Si4 C9 C10 -178.5(13)
